data_1574568
loop_
_publ_author_name
'Morimoto, Jumpei'
'Yokomine, Marin'
'Shiratori, Yota'
'Ueda, Takumi'
'Nakamuro, Takayuki'
'Takaba, Kiyofumi'
'Maki-Yonekura, Saori'
'Umezawa, Koji'
'Miyanishi, Koichiro'
'Fukuda, Yasuhiro'
'Watanabe, Takumu'
'Suga, Mayuko'
'Inayoshi, Ayumi'
'Yoshida, Takuya'
'Mizukami, Wataru'
'Takeuchi, Koh'
'Yonekura, Koji'
'Nakamura, Eiichi'
'Sando, Shinsuke'

_publ_section_title
;
 Bottom-up design of peptide shapes in water using oligomers of
 N-methyl-l/d-alanine
;
_journal_issue 23
_journal_name_full 'Chemical Science'
_journal_page_first 10512
_journal_page_last 10522
_journal_paper_doi 10.1039/D5SC01483B
_journal_volume 16
_journal_year 2025
_chemical_absolute_configuration unk
_chemical_formula_moiety 'C19 H34 N4 O5'
_chemical_formula_sum 'C19 H34 N4 O5'
_chemical_formula_weight 398.50
_space_group_crystal_system orthorhombic
_space_group_IT_number 19
_space_group_name_Hall 'P 2ac 2ab'
_space_group_name_H-M_alt 'P 21 21 21'
_atom_sites_solution_hydrogens geom
_audit_creation_method SHELXL-2018/3
_audit_update_record
;
2023-04-25 deposited with the CCDC.	2025-04-24 downloaded from the CCDC.
;
_cell_angle_alpha 90
_cell_angle_beta 90
_cell_angle_gamma 90
_cell_formula_units_Z 4
_cell_length_a 6.3004(3)
_cell_length_b 12.6013(8)
_cell_length_c 31.7505(17)
_cell_measurement_reflns_used 3892
_cell_measurement_temperature 293(2)
_cell_measurement_theta_max 71.6880
_cell_measurement_theta_min 3.7800
_cell_volume 2520.8(2)
_computing_structure_refinement 'SHELXL-2018/3 (Sheldrick, 2018)'
_diffrn_ambient_temperature 293(2)
_diffrn_measured_fraction_theta_full 0.990
_diffrn_measured_fraction_theta_max 0.967
_diffrn_measurement_device_type 'XtaLAB AFC10 (RCD3): quarter-chi single'
_diffrn_radiation_type CuK\a
_diffrn_radiation_wavelength 1.54184
_diffrn_reflns_av_R_equivalents 0.0480
_diffrn_reflns_av_unetI/netI 0.0596
_diffrn_reflns_Laue_measured_fraction_full 0.990
_diffrn_reflns_Laue_measured_fraction_max 0.967
_diffrn_reflns_limit_h_max 7
_diffrn_reflns_limit_h_min -5
_diffrn_reflns_limit_k_max 12
_diffrn_reflns_limit_k_min -14
_diffrn_reflns_limit_l_max 38
_diffrn_reflns_limit_l_min -30
_diffrn_reflns_number 8310
_diffrn_reflns_point_group_measured_fraction_full 0.909
_diffrn_reflns_point_group_measured_fraction_max 0.872
_diffrn_reflns_theta_full 67.684
_diffrn_reflns_theta_max 72.523
_diffrn_reflns_theta_min 2.783
_exptl_absorpt_coefficient_mu 0.626
_exptl_crystal_density_diffrn 1.050
_exptl_crystal_description plate
_exptl_crystal_F_000 864
_refine_diff_density_max 0.368
_refine_diff_density_min -0.381
_refine_diff_density_rms 0.079
_refine_ls_abs_structure_details
;
 Flack x determined using 1189 quotients [(I+)-(I-)]/[(I+)+(I-)]
 (Parsons, Flack and Wagner, Acta Cryst. B69 (2013) 249-259).
;
_refine_ls_abs_structure_Flack 0.0(3)
_refine_ls_extinction_method none
_refine_ls_goodness_of_fit_ref 1.093
_refine_ls_hydrogen_treatment constr
_refine_ls_matrix_type full
_refine_ls_number_parameters 261
_refine_ls_number_reflns 4353
_refine_ls_number_restraints 0
_refine_ls_restrained_S_all 1.093
_refine_ls_R_factor_all 0.0798
_refine_ls_R_factor_gt 0.0720
_refine_ls_shift/su_max 0.000
_refine_ls_shift/su_mean 0.000
_refine_ls_structure_factor_coef Fsqd
_refine_ls_weighting_details 'w=1/[\s^2^(Fo^2^)+(0.1647P)^2^+0.2918P] where P=(Fo^2^+2Fc^2^)/3'
_refine_ls_weighting_scheme calc
_refine_ls_wR_factor_gt 0.2181
_refine_ls_wR_factor_ref 0.2267
_reflns_Friedel_coverage 0.560
_reflns_Friedel_fraction_full 0.797
_reflns_Friedel_fraction_max 0.742
_reflns_number_gt 3746
_reflns_number_total 4353
_reflns_threshold_expression 'I > 2\s(I)'
_cod_data_source_file d5sc01483b3.cif
_cod_data_source_block nma-dimer-dl
_cod_depositor_comments 'Adding full bibliography for 1574566--1574569.cif.'
_cod_database_code 1574568
_shelx_shelxl_version_number 2018/3
_shelx_space_group_comment
;
The symmetry employed for this shelxl refinement is uniquely defined
by the following loop, which should always be used as a source of
symmetry information in preference to the above space-group names.
They are only intended as comments.
;

loop_
_space_group_symop_operation_xyz
'x, y, z'
'-x+1/2, -y, z+1/2'
'-x, y+1/2, -z+1/2'
'x+1/2, -y+1/2, -z'

loop_
_atom_site_label
_atom_site_type_symbol
_atom_site_fract_x
_atom_site_fract_y
_atom_site_fract_z
_atom_site_U_iso_or_equiv
_atom_site_adp_type
_atom_site_occupancy
_atom_site_site_symmetry_order
_atom_site_calc_flag
_atom_site_refinement_flags_posn
_atom_site_refinement_flags_adp
_atom_site_refinement_flags_occupancy
_atom_site_disorder_assembly
_atom_site_disorder_group
O3 O -0.0018(5) 0.6013(2) 0.74358(10) 0.0324(7) Uani 1 1 d . . . . .
O5 O 0.5960(5) 0.3630(2) 0.60415(10) 0.0323(7) Uani 1 1 d . . . . .
O2 O 0.4845(5) 0.9183(3) 0.72773(11) 0.0342(8) Uani 1 1 d . . . . .
O4 O 0.8083(6) 0.5082(3) 0.59854(11) 0.0427(9) Uani 1 1 d . . . . .
N2 N 0.1613(5) 0.8448(3) 0.71834(11) 0.0238(7) Uani 1 1 d . . . . .
N1 N 0.2366(6) 0.9753(3) 0.63840(11) 0.0313(8) Uani 1 1 d . . . . .
O1 O -0.0921(6) 1.0467(4) 0.63052(13) 0.0557(11) Uani 1 1 d . . . . .
N4 N 0.5546(6) 0.4961(3) 0.64927(13) 0.0351(9) Uani 1 1 d . . . . .
N3 N 0.2561(6) 0.6164(3) 0.69432(12) 0.0291(8) Uani 1 1 d . . . . .
C6 C 0.3082(6) 0.9227(3) 0.71162(13) 0.0242(8) Uani 1 1 d . . . . .
C8 C 0.2148(7) 0.7580(3) 0.74741(12) 0.0255(9) Uani 1 1 d . . . . .
H8 H 0.369344 0.757041 0.750909 0.031 Uiso 1 1 calc R U . . .
C15 C 0.6634(8) 0.4592(4) 0.61574(13) 0.0318(10) Uani 1 1 d . . . . .
C10 C 0.1478(6) 0.6512(3) 0.72841(13) 0.0261(9) Uani 1 1 d . . . . .
C4 C 0.2503(7) 1.0127(3) 0.68199(13) 0.0259(9) Uani 1 1 d . . . . .
H4 H 0.109375 1.038466 0.690117 0.031 Uiso 1 1 calc R U . . .
C2 C 0.0614(9) 0.9998(4) 0.61512(16) 0.0449(13) Uani 1 1 d . . . . .
C16 C 0.6994(8) 0.3072(4) 0.56870(13) 0.0348(11) Uani 1 1 d . . . . .
C12 C 0.3795(8) 0.4428(4) 0.67002(15) 0.0334(10) Uani 1 1 d . . . . .
H12A H 0.423098 0.419803 0.697858 0.040 Uiso 1 1 calc R U . . .
H12B H 0.338808 0.380549 0.653968 0.040 Uiso 1 1 calc R U . . .
C19 C 0.5791(9) 0.2033(4) 0.56809(16) 0.0412(12) Uani 1 1 d . . . . .
H19A H 0.612442 0.163425 0.592992 0.062 Uiso 1 1 calc R U . . .
H19B H 0.619268 0.163269 0.543636 0.062 Uiso 1 1 calc R U . . .
H19C H 0.429418 0.217307 0.567272 0.062 Uiso 1 1 calc R U . . .
C9 C 0.1151(8) 0.7748(4) 0.79081(14) 0.0352(11) Uani 1 1 d . . . . .
H9A H 0.166862 0.839853 0.802709 0.053 Uiso 1 1 calc R U . . .
H9B H 0.152291 0.716646 0.808905 0.053 Uiso 1 1 calc R U . . .
H9C H -0.036476 0.778380 0.788061 0.053 Uiso 1 1 calc R U . . .
C11 C 0.1929(7) 0.5170(3) 0.67367(16) 0.0332(10) Uani 1 1 d . . . . .
H11A H 0.137594 0.532395 0.645823 0.040 Uiso 1 1 calc R U . . .
H11B H 0.081250 0.483228 0.689872 0.040 Uiso 1 1 calc R U . . .
C5 C 0.4041(8) 1.1047(4) 0.68625(16) 0.0363(11) Uani 1 1 d . . . . .
H5A H 0.543695 1.081938 0.678184 0.054 Uiso 1 1 calc R U . . .
H5B H 0.406303 1.128542 0.714960 0.054 Uiso 1 1 calc R U . . .
H5C H 0.359534 1.161800 0.668296 0.054 Uiso 1 1 calc R U . . .
C13 C 0.4311(7) 0.6688(4) 0.67309(15) 0.0328(10) Uani 1 1 d . . . . .
H13A H 0.472189 0.731578 0.688795 0.039 Uiso 1 1 calc R U . . .
H13B H 0.386495 0.691060 0.645208 0.039 Uiso 1 1 calc R U . . .
C7 C -0.0537(7) 0.8476(4) 0.70177(17) 0.0362(10) Uani 1 1 d . . . . .
H7A H -0.104472 0.919409 0.701737 0.054 Uiso 1 1 calc R U . . .
H7B H -0.144333 0.804679 0.719113 0.054 Uiso 1 1 calc R U . . .
H7C H -0.054267 0.820464 0.673515 0.054 Uiso 1 1 calc R U . . .
C3 C 0.4279(9) 0.9276(4) 0.61998(15) 0.0424(12) Uani 1 1 d . . . . .
H3A H 0.491118 0.976624 0.600541 0.064 Uiso 1 1 calc R U . . .
H3B H 0.390154 0.863578 0.605387 0.064 Uiso 1 1 calc R U . . .
H3C H 0.527325 0.911359 0.641957 0.064 Uiso 1 1 calc R U . . .
C14 C 0.6176(8) 0.5949(4) 0.66947(17) 0.0379(11) Uani 1 1 d . . . . .
H14A H 0.728840 0.628520 0.653099 0.045 Uiso 1 1 calc R U . . .
H14B H 0.673579 0.579952 0.697312 0.045 Uiso 1 1 calc R U . . .
C18 C 0.9303(9) 0.2894(5) 0.57776(19) 0.0473(13) Uani 1 1 d . . . . .
H18A H 1.005676 0.355258 0.575116 0.071 Uiso 1 1 calc R U . . .
H18B H 0.986685 0.238874 0.558085 0.071 Uiso 1 1 calc R U . . .
H18C H 0.946364 0.262600 0.605888 0.071 Uiso 1 1 calc R U . . .
C17 C 0.6596(12) 0.3678(5) 0.52809(16) 0.0562(16) Uani 1 1 d . . . . .
H17A H 0.509674 0.377105 0.524175 0.084 Uiso 1 1 calc R U . . .
H17B H 0.716962 0.328625 0.504791 0.084 Uiso 1 1 calc R U . . .
H17C H 0.727098 0.436010 0.529639 0.084 Uiso 1 1 calc R U . . .
C1 C 0.0654(14) 0.9685(6) 0.56932(19) 0.069(2) Uani 1 1 d . . . . .
H1A H 0.184911 1.001180 0.555767 0.104 Uiso 1 1 calc R U . . .
H1B H -0.063179 0.991654 0.555939 0.104 Uiso 1 1 calc R U . . .
H1C H 0.076984 0.892760 0.567063 0.104 Uiso 1 1 calc R U . . .

loop_
_atom_site_aniso_label
_atom_site_aniso_U_11
_atom_site_aniso_U_22
_atom_site_aniso_U_33
_atom_site_aniso_U_23
_atom_site_aniso_U_13
_atom_site_aniso_U_12
O3 0.0311(15) 0.0266(16) 0.0396(16) 0.0010(12) 0.0088(14) -0.0034(13)
O5 0.0355(16) 0.0284(17) 0.0330(15) -0.0111(12) 0.0031(13) 0.0023(14)
O2 0.0233(15) 0.0329(17) 0.0464(18) 0.0038(13) -0.0033(14) -0.0073(13)
O4 0.0347(18) 0.045(2) 0.0483(18) -0.0145(15) 0.0093(16) -0.0096(16)
N2 0.0206(16) 0.0181(17) 0.0328(17) 0.0028(13) 0.0009(14) -0.0022(13)
N1 0.034(2) 0.0277(19) 0.0320(18) -0.0007(14) 0.0002(16) -0.0007(16)
O1 0.041(2) 0.066(3) 0.060(2) 0.022(2) -0.0041(19) 0.008(2)
N4 0.030(2) 0.027(2) 0.048(2) -0.0145(17) 0.0090(17) -0.0053(16)
N3 0.0281(18) 0.0174(17) 0.0420(19) -0.0029(14) 0.0117(16) -0.0047(14)
C6 0.0221(19) 0.0185(19) 0.0321(19) -0.0013(15) 0.0023(17) -0.0014(16)
C8 0.027(2) 0.018(2) 0.031(2) 0.0006(15) -0.0006(17) 0.0083(17)
C15 0.031(2) 0.032(2) 0.032(2) -0.0082(17) 0.0001(18) -0.0048(19)
C10 0.0226(19) 0.023(2) 0.0328(19) 0.0033(15) -0.0002(17) 0.0034(17)
C4 0.025(2) 0.0163(19) 0.036(2) -0.0001(15) 0.0025(17) -0.0002(16)
C2 0.054(3) 0.043(3) 0.038(3) 0.010(2) -0.009(2) 0.000(3)
C16 0.041(3) 0.036(3) 0.028(2) -0.0120(18) 0.000(2) 0.007(2)
C12 0.035(2) 0.026(2) 0.039(2) -0.0038(17) 0.005(2) 0.0009(19)
C19 0.048(3) 0.030(3) 0.046(3) -0.012(2) 0.000(2) 0.004(2)
C9 0.042(3) 0.030(2) 0.033(2) -0.0001(17) 0.003(2) 0.001(2)
C11 0.029(2) 0.021(2) 0.050(2) -0.0068(17) 0.006(2) -0.0002(17)
C5 0.040(3) 0.023(2) 0.046(2) -0.0030(18) 0.005(2) -0.0059(19)
C13 0.030(2) 0.030(2) 0.039(2) -0.0037(18) 0.0066(19) -0.0105(19)
C7 0.025(2) 0.028(2) 0.056(3) 0.010(2) -0.008(2) -0.0018(18)
C3 0.057(3) 0.036(3) 0.034(2) -0.0003(19) 0.014(2) 0.006(3)
C14 0.030(2) 0.033(2) 0.051(3) -0.018(2) 0.007(2) -0.004(2)
C18 0.039(3) 0.050(3) 0.053(3) -0.013(2) 0.005(2) 0.009(3)
C17 0.092(5) 0.047(3) 0.029(2) -0.008(2) -0.002(3) -0.001(3)
C1 0.100(6) 0.065(4) 0.043(3) 0.006(3) -0.020(4) -0.007(4)

loop_
_atom_type_symbol
_atom_type_description
_atom_type_scat_dispersion_real
_atom_type_scat_dispersion_imag
_atom_type_scat_source
C C 0.0181 0.0091 'International Tables Vol C Tables 4.2.6.8 and 6.1.1.4'
H H 0.0000 0.0000 'International Tables Vol C Tables 4.2.6.8 and 6.1.1.4'
N N 0.0311 0.0180 'International Tables Vol C Tables 4.2.6.8 and 6.1.1.4'
O O 0.0492 0.0322 'International Tables Vol C Tables 4.2.6.8 and 6.1.1.4'

loop_
_geom_angle_atom_site_label_1
_geom_angle_atom_site_label_2
_geom_angle_atom_site_label_3
_geom_angle
_geom_angle_site_symmetry_1
_geom_angle_site_symmetry_3
_geom_angle_publ_flag
C15 O5 C16 120.1(4) . . ?
C6 N2 C7 123.9(4) . . ?
C6 N2 C8 118.5(3) . . ?
C7 N2 C8 117.3(3) . . ?
C2 N1 C4 119.1(4) . . ?
C2 N1 C3 122.8(4) . . ?
C4 N1 C3 117.4(4) . . ?
C15 N4 C12 125.9(4) . . ?
C15 N4 C14 120.2(4) . . ?
C12 N4 C14 113.8(4) . . ?
C10 N3 C13 127.4(4) . . ?
C10 N3 C11 119.8(4) . . ?
C13 N3 C11 112.8(4) . . ?
O2 C6 N2 121.1(4) . . ?
O2 C6 C4 120.7(4) . . ?
N2 C6 C4 118.1(4) . . ?
N2 C8 C9 111.6(3) . . ?
N2 C8 C10 110.1(3) . . ?
C9 C8 C10 111.3(4) . . ?
N2 C8 H8 107.9 . . ?
C9 C8 H8 107.9 . . ?
C10 C8 H8 107.9 . . ?
O4 C15 O5 124.7(4) . . ?
O4 C15 N4 123.7(4) . . ?
O5 C15 N4 111.6(4) . . ?
O3 C10 N3 122.3(4) . . ?
O3 C10 C8 120.3(4) . . ?
N3 C10 C8 117.4(4) . . ?
N1 C4 C5 111.6(4) . . ?
N1 C4 C6 111.1(3) . . ?
C5 C4 C6 111.2(4) . . ?
N1 C4 H4 107.6 . . ?
C5 C4 H4 107.6 . . ?
C6 C4 H4 107.6 . . ?
O1 C2 N1 121.9(5) . . ?
O1 C2 C1 121.4(6) . . ?
N1 C2 C1 116.8(6) . . ?
O5 C16 C18 110.6(4) . . ?
O5 C16 C19 101.6(4) . . ?
C18 C16 C19 111.0(5) . . ?
O5 C16 C17 109.6(4) . . ?
C18 C16 C17 113.5(5) . . ?
C19 C16 C17 110.0(4) . . ?
N4 C12 C11 110.0(4) . . ?
N4 C12 H12A 109.7 . . ?
C11 C12 H12A 109.7 . . ?
N4 C12 H12B 109.7 . . ?
C11 C12 H12B 109.7 . . ?
H12A C12 H12B 108.2 . . ?
C16 C19 H19A 109.5 . . ?
C16 C19 H19B 109.5 . . ?
H19A C19 H19B 109.5 . . ?
C16 C19 H19C 109.5 . . ?
H19A C19 H19C 109.5 . . ?
H19B C19 H19C 109.5 . . ?
C8 C9 H9A 109.5 . . ?
C8 C9 H9B 109.5 . . ?
H9A C9 H9B 109.5 . . ?
C8 C9 H9C 109.5 . . ?
H9A C9 H9C 109.5 . . ?
H9B C9 H9C 109.5 . . ?
N3 C11 C12 110.6(4) . . ?
N3 C11 H11A 109.5 . . ?
C12 C11 H11A 109.5 . . ?
N3 C11 H11B 109.5 . . ?
C12 C11 H11B 109.5 . . ?
H11A C11 H11B 108.1 . . ?
C4 C5 H5A 109.5 . . ?
C4 C5 H5B 109.5 . . ?
H5A C5 H5B 109.5 . . ?
C4 C5 H5C 109.5 . . ?
H5A C5 H5C 109.5 . . ?
H5B C5 H5C 109.5 . . ?
N3 C13 C14 110.3(4) . . ?
N3 C13 H13A 109.6 . . ?
C14 C13 H13A 109.6 . . ?
N3 C13 H13B 109.6 . . ?
C14 C13 H13B 109.6 . . ?
H13A C13 H13B 108.1 . . ?
N2 C7 H7A 109.5 . . ?
N2 C7 H7B 109.5 . . ?
H7A C7 H7B 109.5 . . ?
N2 C7 H7C 109.5 . . ?
H7A C7 H7C 109.5 . . ?
H7B C7 H7C 109.5 . . ?
N1 C3 H3A 109.5 . . ?
N1 C3 H3B 109.5 . . ?
H3A C3 H3B 109.5 . . ?
N1 C3 H3C 109.5 . . ?
H3A C3 H3C 109.5 . . ?
H3B C3 H3C 109.5 . . ?
N4 C14 C13 110.5(4) . . ?
N4 C14 H14A 109.5 . . ?
C13 C14 H14A 109.5 . . ?
N4 C14 H14B 109.5 . . ?
C13 C14 H14B 109.5 . . ?
H14A C14 H14B 108.1 . . ?
C16 C18 H18A 109.5 . . ?
C16 C18 H18B 109.5 . . ?
H18A C18 H18B 109.5 . . ?
C16 C18 H18C 109.5 . . ?
H18A C18 H18C 109.5 . . ?
H18B C18 H18C 109.5 . . ?
C16 C17 H17A 109.5 . . ?
C16 C17 H17B 109.5 . . ?
H17A C17 H17B 109.5 . . ?
C16 C17 H17C 109.5 . . ?
H17A C17 H17C 109.5 . . ?
H17B C17 H17C 109.5 . . ?
C2 C1 H1A 109.5 . . ?
C2 C1 H1B 109.5 . . ?
H1A C1 H1B 109.5 . . ?
C2 C1 H1C 109.5 . . ?
H1A C1 H1C 109.5 . . ?
H1B C1 H1C 109.5 . . ?

loop_
_geom_bond_atom_site_label_1
_geom_bond_atom_site_label_2
_geom_bond_distance
_geom_bond_site_symmetry_2
_geom_bond_publ_flag
O3 C10 1.231(5) . ?
O5 C15 1.336(6) . ?
O5 C16 1.478(5) . ?
O2 C6 1.224(5) . ?
O4 C15 1.230(6) . ?
N2 C6 1.365(5) . ?
N2 C7 1.454(5) . ?
N2 C8 1.471(5) . ?
N1 C2 1.364(6) . ?
N1 C4 1.465(5) . ?
N1 C3 1.468(6) . ?
O1 C2 1.234(7) . ?
N4 C15 1.349(6) . ?
N4 C12 1.450(6) . ?
N4 C14 1.456(6) . ?
N3 C10 1.353(5) . ?
N3 C13 1.452(5) . ?
N3 C11 1.468(5) . ?
C6 C4 1.518(6) . ?
C8 C9 1.529(6) . ?
C8 C10 1.534(6) . ?
C8 H8 0.9800 . ?
C4 C5 1.517(6) . ?
C4 H4 0.9800 . ?
C2 C1 1.507(8) . ?
C16 C18 1.500(7) . ?
C16 C19 1.513(7) . ?
C16 C17 1.519(7) . ?
C12 C11 1.506(6) . ?
C12 H12A 0.9700 . ?
C12 H12B 0.9700 . ?
C19 H19A 0.9600 . ?
C19 H19B 0.9600 . ?
C19 H19C 0.9600 . ?
C9 H9A 0.9600 . ?
C9 H9B 0.9600 . ?
C9 H9C 0.9600 . ?
C11 H11A 0.9700 . ?
C11 H11B 0.9700 . ?
C5 H5A 0.9600 . ?
C5 H5B 0.9600 . ?
C5 H5C 0.9600 . ?
C13 C14 1.504(7) . ?
C13 H13A 0.9700 . ?
C13 H13B 0.9700 . ?
C7 H7A 0.9600 . ?
C7 H7B 0.9600 . ?
C7 H7C 0.9600 . ?
C3 H3A 0.9600 . ?
C3 H3B 0.9600 . ?
C3 H3C 0.9600 . ?
C14 H14A 0.9700 . ?
C14 H14B 0.9700 . ?
C18 H18A 0.9600 . ?
C18 H18B 0.9600 . ?
C18 H18C 0.9600 . ?
C17 H17A 0.9600 . ?
C17 H17B 0.9600 . ?
C17 H17C 0.9600 . ?
C1 H1A 0.9600 . ?
C1 H1B 0.9600 . ?
C1 H1C 0.9600 . ?

loop_
_geom_torsion_atom_site_label_1
_geom_torsion_atom_site_label_2
_geom_torsion_atom_site_label_3
_geom_torsion_atom_site_label_4
_geom_torsion
_geom_torsion_site_symmetry_1
_geom_torsion_site_symmetry_2
_geom_torsion_site_symmetry_3
_geom_torsion_site_symmetry_4
_geom_torsion_publ_flag
C7 N2 C6 O2 177.1(4) . . . . ?
C8 N2 C6 O2 3.4(6) . . . . ?
C7 N2 C6 C4 -5.6(6) . . . . ?
C8 N2 C6 C4 -179.2(3) . . . . ?
C6 N2 C8 C9 100.2(4) . . . . ?
C7 N2 C8 C9 -73.9(5) . . . . ?
C6 N2 C8 C10 -135.8(4) . . . . ?
C7 N2 C8 C10 50.1(5) . . . . ?
C16 O5 C15 O4 0.9(7) . . . . ?
C16 O5 C15 N4 -178.2(4) . . . . ?
C12 N4 C15 O4 178.3(5) . . . . ?
C14 N4 C15 O4 -5.3(8) . . . . ?
C12 N4 C15 O5 -2.5(7) . . . . ?
C14 N4 C15 O5 173.8(4) . . . . ?
C13 N3 C10 O3 178.5(4) . . . . ?
C11 N3 C10 O3 1.3(6) . . . . ?
C13 N3 C10 C8 -0.1(6) . . . . ?
C11 N3 C10 C8 -177.3(4) . . . . ?
N2 C8 C10 O3 -110.0(4) . . . . ?
C9 C8 C10 O3 14.3(5) . . . . ?
N2 C8 C10 N3 68.7(5) . . . . ?
C9 C8 C10 N3 -167.1(4) . . . . ?
C2 N1 C4 C5 -105.2(5) . . . . ?
C3 N1 C4 C5 65.3(5) . . . . ?
C2 N1 C4 C6 130.1(4) . . . . ?
C3 N1 C4 C6 -59.4(5) . . . . ?
O2 C6 C4 N1 108.2(4) . . . . ?
N2 C6 C4 N1 -69.2(5) . . . . ?
O2 C6 C4 C5 -16.8(6) . . . . ?
N2 C6 C4 C5 165.9(4) . . . . ?
C4 N1 C2 O1 -4.8(8) . . . . ?
C3 N1 C2 O1 -174.8(5) . . . . ?
C4 N1 C2 C1 174.2(5) . . . . ?
C3 N1 C2 C1 4.2(8) . . . . ?
C15 O5 C16 C18 60.3(6) . . . . ?
C15 O5 C16 C19 178.2(4) . . . . ?
C15 O5 C16 C17 -65.5(6) . . . . ?
C15 N4 C12 C11 -128.2(5) . . . . ?
C14 N4 C12 C11 55.3(5) . . . . ?
C10 N3 C11 C12 -126.4(4) . . . . ?
C13 N3 C11 C12 56.1(5) . . . . ?
N4 C12 C11 N3 -53.9(5) . . . . ?
C10 N3 C13 C14 126.7(5) . . . . ?
C11 N3 C13 C14 -55.9(5) . . . . ?
C15 N4 C14 C13 127.6(5) . . . . ?
C12 N4 C14 C13 -55.6(6) . . . . ?
N3 C13 C14 N4 54.2(5) . . . . ?
